data_2218062
loop_
_publ_author_name
'Sun, Yan-Yan'
'Dong, Hua-Ze'
'Cheng, Lin'

_publ_section_title
;
 1,3-Bis[4-(4-pyridyl)pyrimidin-2-ylsulfanyl]propane
;
_journal_coeditor_code BT2695
_journal_issue 5
_journal_name_full 'Acta Crystallographica Section E'
_journal_page_first o901
_journal_paper_doi 10.1107/S1600536808010854
_journal_volume 64
_journal_year 2008
_chemical_formula_iupac 'C21 H18 N6 S2'
_chemical_formula_moiety 'C21 H18 N6 S2'
_chemical_formula_sum 'C21 H18 N6 S2'
_chemical_formula_weight 418.55
_chemical_name_systematic
;
1,3-Bis[4-(4-pyridyl)pyrimidin-2-ylsulfanyl]propane
;
_space_group_IT_number 2
_symmetry_cell_setting triclinic
_symmetry_space_group_name_Hall '-P 1'
_symmetry_space_group_name_H-M 'P -1'
_atom_sites_solution_hydrogens geom
_atom_sites_solution_primary direct
_atom_sites_solution_secondary difmap
_audit_creation_method SHELXL-97
_cell_angle_alpha 98.972(5)
_cell_angle_beta 90.688(5)
_cell_angle_gamma 112.632(5)
_cell_formula_units_Z 2
_cell_length_a 9.986(3)
_cell_length_b 10.057(3)
_cell_length_c 10.645(3)
_cell_measurement_reflns_used 765
_cell_measurement_temperature 291(2)
_cell_measurement_theta_max 28.008
_cell_measurement_theta_min 2.451
_cell_volume 971.6(5)
_computing_cell_refinement 'SMART (Bruker, 2000)'
_computing_data_collection 'SMART (Bruker, 2000)'
_computing_data_reduction 'SAINT (Bruker, 2000)'
_computing_molecular_graphics 'SHELXTL (Sheldrick, 2008)'
_computing_publication_material 'SHELXTL (Sheldrick, 2008)'
_computing_structure_refinement 'SHELXTL (Sheldrick, 2008)'
_computing_structure_solution 'SHELXTL (Sheldrick, 2008)'
_diffrn_ambient_temperature 291(2)
_diffrn_measured_fraction_theta_full 0.971
_diffrn_measured_fraction_theta_max 0.971
_diffrn_measurement_device_type 'Bruker CCD area-detector'
_diffrn_measurement_method '\f and \w'
_diffrn_radiation_monochromator graphite
_diffrn_radiation_source 'fine-focus sealed tube'
_diffrn_radiation_type MoK\a
_diffrn_radiation_wavelength 0.71073
_diffrn_reflns_av_R_equivalents 0.0275
_diffrn_reflns_av_sigmaI/netI 0.0399
_diffrn_reflns_limit_h_max 11
_diffrn_reflns_limit_h_min -12
_diffrn_reflns_limit_k_max 10
_diffrn_reflns_limit_k_min -12
_diffrn_reflns_limit_l_max 13
_diffrn_reflns_limit_l_min -12
_diffrn_reflns_number 5163
_diffrn_reflns_theta_full 26.00
_diffrn_reflns_theta_max 26.00
_diffrn_reflns_theta_min 1.94
_exptl_absorpt_coefficient_mu 0.295
_exptl_absorpt_correction_T_max 0.943
_exptl_absorpt_correction_T_min 0.915
_exptl_absorpt_correction_type multi-scan
_exptl_absorpt_process_details '(SADABS; Bruker, 2000)'
_exptl_crystal_colour yellow
_exptl_crystal_density_diffrn 1.431
_exptl_crystal_density_method 'not measured'
_exptl_crystal_description block
_exptl_crystal_F_000 436.0
_exptl_crystal_size_max 0.30
_exptl_crystal_size_mid 0.20
_exptl_crystal_size_min 0.20
_refine_diff_density_max 0.521
_refine_diff_density_min -0.462
_refine_ls_extinction_method none
_refine_ls_goodness_of_fit_ref 1.023
_refine_ls_hydrogen_treatment constr
_refine_ls_matrix_type full
_refine_ls_number_parameters 262
_refine_ls_number_reflns 3720
_refine_ls_number_restraints 0
_refine_ls_restrained_S_all 1.023
_refine_ls_R_factor_all 0.0714
_refine_ls_R_factor_gt 0.0588
_refine_ls_shift/su_max 0.000
_refine_ls_shift/su_mean 0.000
_refine_ls_structure_factor_coef Fsqd
_refine_ls_weighting_details 'calc w=1/[\s^2^(Fo^2^)+(0.1031P)^2^] where P=(Fo^2^+2Fc^2^)/3'
_refine_ls_weighting_scheme calc
_refine_ls_wR_factor_gt 0.1480
_refine_ls_wR_factor_ref 0.1564
_reflns_number_gt 2986
_reflns_number_total 3720
_reflns_threshold_expression I>2\s(I)
_cod_data_source_file bt2695.cif
_cod_data_source_block I
_cod_original_formula_sum ' C21 H18 N6 S2'
_cod_database_code 2218062
_cod_database_fobs_code 2218062

loop_
_symmetry_equiv_pos_as_xyz
'x, y, z'
'-x, -y, -z'

loop_
_atom_site_type_symbol
_atom_site_label
_atom_site_fract_x
_atom_site_fract_y
_atom_site_fract_z
_atom_site_U_iso_or_equiv
_atom_site_adp_type
_atom_site_calc_flag
_atom_site_refinement_flags
_atom_site_occupancy
S S1 0.66814(7) 0.18543(8) 0.02844(6) 0.0501(2) Uani d . 1
S S2 0.31122(8) 0.33035(8) 0.24761(7) 0.0551(2) Uani d . 1
N N1 0.9037(2) 0.1412(2) -0.0039(2) 0.0484(5) Uani d . 1
N N2 0.88209(19) 0.3272(2) -0.10815(17) 0.0362(4) Uani d . 1
N N3 1.1505(2) 0.6455(2) -0.4191(2) 0.0517(6) Uani d . 1
N N4 0.1388(2) 0.1026(2) 0.3337(2) 0.0516(5) Uani d . 1
N N5 0.3748(2) 0.1065(2) 0.29548(17) 0.0394(5) Uani d . 1
N N6 0.6716(3) -0.1928(3) 0.3320(2) 0.0558(6) Uani d . 1
C C1 0.8365(2) 0.2254(3) -0.0352(2) 0.0374(5) Uani d . 1
C C2 1.0326(3) 0.1682(3) -0.0486(2) 0.0488(6) Uani d . 1
H H2 1.0859 0.1158 -0.0270 0.059 Uiso calc R 1
C C3 1.0916(3) 0.2709(3) -0.1260(2) 0.0449(6) Uani d . 1
H H3 1.1826 0.2879 -0.1565 0.054 Uiso calc R 1
C C4 1.0107(2) 0.3474(2) -0.1565(2) 0.0346(5) Uani d . 1
C C5 1.0584(2) 0.4510(2) -0.2471(2) 0.0355(5) Uani d . 1
C C6 1.1556(3) 0.4399(3) -0.3360(2) 0.0438(6) Uani d . 1
H H6 1.1925 0.3676 -0.3397 0.053 Uiso calc R 1
C C7 1.1961(3) 0.5387(3) -0.4185(3) 0.0520(7) Uani d . 1
H H7 1.2605 0.5294 -0.4784 0.062 Uiso calc R 1
C C8 1.0070(3) 0.5595(3) -0.2489(2) 0.0423(6) Uani d . 1
H H8 0.9392 0.5687 -0.1928 0.051 Uiso calc R 1
C C9 1.0560(3) 0.6538(3) -0.3333(3) 0.0504(6) Uani d . 1
H H9 1.0216 0.7279 -0.3311 0.061 Uiso calc R 1
C C10 0.6054(3) 0.3160(3) -0.0212(2) 0.0454(6) Uani d . 1
H H10A 0.6765 0.4146 0.0080 0.055 Uiso calc R 1
H H10B 0.5920 0.2998 -0.1135 0.055 Uiso calc R 1
C C11 0.4614(3) 0.2964(3) 0.0364(2) 0.0475(6) Uani d . 1
H H11A 0.4109 0.3412 -0.0101 0.057 Uiso calc R 1
H H11B 0.4011 0.1928 0.0263 0.057 Uiso calc R 1
C C12 0.4802(3) 0.3627(3) 0.1758(2) 0.0446(6) Uani d . 1
H H12A 0.5352 0.4674 0.1852 0.054 Uiso calc R 1
H H12B 0.5367 0.3228 0.2213 0.054 Uiso calc R 1
C C13 0.2733(3) 0.1608(3) 0.2964(2) 0.0416(5) Uani d . 1
C C14 0.1092(3) -0.0215(3) 0.3770(2) 0.0519(7) Uani d . 1
H H14 0.0168 -0.0673 0.4037 0.062 Uiso calc R 1
C C15 0.2062(3) -0.0862(3) 0.3847(2) 0.0464(6) Uani d . 1
H H15 0.1824 -0.1720 0.4179 0.056 Uiso calc R 1
C C16 0.3416(3) -0.0181(2) 0.3409(2) 0.0373(5) Uani d . 1
C C17 0.4557(3) -0.0781(2) 0.3402(2) 0.0373(5) Uani d . 1
C C18 0.4364(3) -0.2049(3) 0.3858(2) 0.0491(6) Uani d . 1
H H18 0.3500 -0.2550 0.4204 0.059 Uiso calc R 1
C C19 0.5447(3) -0.2568(3) 0.3800(2) 0.0546(7) Uani d . 1
H H19 0.5286 -0.3423 0.4117 0.066 Uiso calc R 1
C C20 0.5885(3) -0.0082(3) 0.2938(2) 0.0443(6) Uani d . 1
H H20 0.6092 0.0798 0.2650 0.053 Uiso calc R 1
C C21 0.6903(3) -0.0697(3) 0.2905(3) 0.0536(7) Uani d . 1
H H21 0.7781 -0.0217 0.2569 0.064 Uiso calc R 1

loop_
_atom_site_aniso_label
_atom_site_aniso_U_11
_atom_site_aniso_U_22
_atom_site_aniso_U_33
_atom_site_aniso_U_12
_atom_site_aniso_U_13
_atom_site_aniso_U_23
S1 0.0461(4) 0.0571(4) 0.0600(4) 0.0260(3) 0.0245(3) 0.0303(3)
S2 0.0617(5) 0.0605(4) 0.0689(5) 0.0449(4) 0.0295(4) 0.0283(4)
N1 0.0516(13) 0.0521(12) 0.0558(13) 0.0287(10) 0.0163(10) 0.0272(10)
N2 0.0346(10) 0.0392(10) 0.0392(10) 0.0173(8) 0.0077(8) 0.0118(8)
N3 0.0481(13) 0.0537(13) 0.0615(14) 0.0215(10) 0.0138(10) 0.0283(11)
N4 0.0447(12) 0.0597(14) 0.0598(13) 0.0287(11) 0.0183(10) 0.0142(11)
N5 0.0438(11) 0.0451(11) 0.0400(10) 0.0264(9) 0.0124(8) 0.0134(8)
N6 0.0701(16) 0.0584(13) 0.0590(14) 0.0434(12) 0.0147(12) 0.0192(11)
C1 0.0389(12) 0.0410(12) 0.0381(12) 0.0193(10) 0.0083(10) 0.0132(10)
C2 0.0470(14) 0.0536(15) 0.0620(16) 0.0306(12) 0.0109(12) 0.0270(12)
C3 0.0391(13) 0.0505(14) 0.0575(15) 0.0257(11) 0.0139(11) 0.0226(12)
C4 0.0326(11) 0.0355(11) 0.0385(12) 0.0148(9) 0.0052(9) 0.0103(9)
C5 0.0296(11) 0.0382(12) 0.0414(12) 0.0145(9) 0.0036(9) 0.0113(9)
C6 0.0381(13) 0.0482(14) 0.0553(14) 0.0232(11) 0.0144(11) 0.0206(11)
C7 0.0458(15) 0.0595(16) 0.0604(16) 0.0242(13) 0.0210(12) 0.0277(13)
C8 0.0409(13) 0.0445(13) 0.0485(13) 0.0219(11) 0.0099(10) 0.0139(11)
C9 0.0516(15) 0.0439(14) 0.0654(16) 0.0244(12) 0.0104(13) 0.0218(12)
C10 0.0450(14) 0.0548(15) 0.0446(13) 0.0251(12) 0.0125(11) 0.0164(11)
C11 0.0392(13) 0.0628(16) 0.0494(14) 0.0265(12) 0.0092(11) 0.0172(12)
C12 0.0447(14) 0.0477(13) 0.0508(14) 0.0251(11) 0.0122(11) 0.0160(11)
C13 0.0477(14) 0.0485(13) 0.0392(12) 0.0294(11) 0.0123(10) 0.0097(10)
C14 0.0455(15) 0.0552(15) 0.0556(15) 0.0197(12) 0.0189(12) 0.0098(12)
C15 0.0501(15) 0.0438(13) 0.0455(14) 0.0172(12) 0.0153(11) 0.0109(11)
C16 0.0441(13) 0.0399(12) 0.0309(11) 0.0200(10) 0.0073(9) 0.0057(9)
C17 0.0488(14) 0.0389(12) 0.0299(11) 0.0226(10) 0.0091(9) 0.0077(9)
C18 0.0627(16) 0.0483(14) 0.0488(14) 0.0303(13) 0.0199(12) 0.0201(11)
C19 0.080(2) 0.0489(15) 0.0537(15) 0.0400(14) 0.0211(14) 0.0233(12)
C20 0.0506(15) 0.0425(13) 0.0508(14) 0.0256(11) 0.0134(11) 0.0193(11)
C21 0.0560(16) 0.0590(16) 0.0627(16) 0.0353(14) 0.0207(13) 0.0242(13)

loop_
_atom_type_symbol
_atom_type_description
_atom_type_scat_dispersion_real
_atom_type_scat_dispersion_imag
_atom_type_scat_source
C C 0.0033 0.0016 'International Tables Vol C Tables 4.2.6.8 and 6.1.1.4'
H H 0.0000 0.0000 'International Tables Vol C Tables 4.2.6.8 and 6.1.1.4'
N N 0.0061 0.0033 'International Tables Vol C Tables 4.2.6.8 and 6.1.1.4'
S S 0.1246 0.1234 'International Tables Vol C Tables 4.2.6.8 and 6.1.1.4'

loop_
_geom_angle_atom_site_label_1
_geom_angle_atom_site_label_2
_geom_angle_atom_site_label_3
_geom_angle
C1 S1 C10 103.68(11)
C13 S2 C12 102.41(11)
C2 N1 C1 114.9(2)
C1 N2 C4 115.73(19)
C7 N3 C9 115.9(2)
C14 N4 C13 114.3(2)
C13 N5 C16 116.7(2)
C21 N6 C19 115.5(2)
N2 C1 N1 127.7(2)
N2 C1 S1 119.77(17)
N1 C1 S1 112.50(17)
N1 C2 C3 122.8(2)
N1 C2 H2 118.6
C3 C2 H2 118.6
C4 C3 C2 117.5(2)
C4 C3 H3 121.2
C2 C3 H3 121.2
N2 C4 C3 121.2(2)
N2 C4 C5 116.95(19)
C3 C4 C5 121.8(2)
C8 C5 C6 117.4(2)
C8 C5 C4 122.0(2)
C6 C5 C4 120.6(2)
C7 C6 C5 118.4(2)
C7 C6 H6 120.8
C5 C6 H6 120.8
N3 C7 C6 124.9(2)
N3 C7 H7 117.6
C6 C7 H7 117.6
C9 C8 C5 119.8(2)
C9 C8 H8 120.1
C5 C8 H8 120.1
N3 C9 C8 123.7(2)
N3 C9 H9 118.1
C8 C9 H9 118.1
C11 C10 S1 108.09(17)
C11 C10 H10A 110.1
S1 C10 H10A 110.1
C11 C10 H10B 110.1
S1 C10 H10B 110.1
H10A C10 H10B 108.4
C12 C11 C10 113.0(2)
C12 C11 H11A 109.0
C10 C11 H11A 109.0
C12 C11 H11B 109.0
C10 C11 H11B 109.0
H11A C11 H11B 107.8
C11 C12 S2 113.52(17)
C11 C12 H12A 108.9
S2 C12 H12A 108.9
C11 C12 H12B 108.9
S2 C12 H12B 108.9
H12A C12 H12B 107.7
N5 C13 N4 127.3(2)
N5 C13 S2 119.94(18)
N4 C13 S2 112.72(18)
N4 C14 C15 124.0(2)
N4 C14 H14 118.0
C15 C14 H14 118.0
C14 C15 C16 116.9(2)
C14 C15 H15 121.6
C16 C15 H15 121.6
N5 C16 C15 120.7(2)
N5 C16 C17 116.6(2)
C15 C16 C17 122.7(2)
C18 C17 C20 116.4(2)
C18 C17 C16 122.6(2)
C20 C17 C16 121.0(2)
C19 C18 C17 119.9(2)
C19 C18 H18 120.1
C17 C18 H18 120.1
N6 C19 C18 124.3(2)
N6 C19 H19 117.8
C18 C19 H19 117.8
C21 C20 C17 119.5(2)
C21 C20 H20 120.3
C17 C20 H20 120.3
N6 C21 C20 124.4(2)
N6 C21 H21 117.8
C20 C21 H21 117.8

loop_
_geom_bond_atom_site_label_1
_geom_bond_atom_site_label_2
_geom_bond_distance
S1 C1 1.743(2)
S1 C10 1.799(3)
S2 C13 1.762(3)
S2 C12 1.796(2)
N1 C2 1.320(3)
N1 C1 1.342(3)
N2 C1 1.325(3)
N2 C4 1.343(3)
N3 C7 1.320(3)
N3 C9 1.338(3)
N4 C14 1.325(3)
N4 C13 1.336(3)
N5 C13 1.323(3)
N5 C16 1.337(3)
N6 C21 1.326(3)
N6 C19 1.330(4)
C2 C3 1.379(3)
C2 H2 0.9300
C3 C4 1.379(3)
C3 H3 0.9300
C4 C5 1.478(3)
C5 C8 1.376(3)
C5 C6 1.386(3)
C6 C7 1.376(3)
C6 H6 0.9300
C7 H7 0.9300
C8 C9 1.365(3)
C8 H8 0.9300
C9 H9 0.9300
C10 C11 1.525(3)
C10 H10A 0.9700
C10 H10B 0.9700
C11 C12 1.507(3)
C11 H11A 0.9700
C11 H11B 0.9700
C12 H12A 0.9700
C12 H12B 0.9700
C14 C15 1.367(4)
C14 H14 0.9300
C15 C16 1.385(3)
C15 H15 0.9300
C16 C17 1.480(3)
C17 C18 1.381(3)
C17 C20 1.380(3)
C18 C19 1.368(4)
C18 H18 0.9300
C19 H19 0.9300
C20 C21 1.377(4)
C20 H20 0.9300
C21 H21 0.9300

loop_
_cod_related_entry_id
_cod_related_entry_database
_cod_related_entry_code
1 ChemSpider 21118002
